data_4120833
loop_
_publ_author_name
'Alexander Schoedel'
'Wesley Boyette'
'Lukasz Wojtas'
'Mohamed Eddaoudi'
'Michael J. Zaworotko'

_publ_section_title
;
 A Family of Porous Lonsdaleite-e Networks Obtained through Pillaring of
 Decorated Kagom\'e Lattice Sheets
;
_journal_name_full 'Journal of the American Chemical Society'
_journal_page_first 14016
_journal_page_last 14019
_journal_paper_doi 10.1021/ja406030p
_journal_volume 135
_journal_year 2013
_chemical_formula_sum 'C92 H60 Cr3 N6 O42 Zn6'
_chemical_formula_weight 2469.68
_chemical_name_systematic
; 
 ? 
;
_space_group_IT_number 194
_symmetry_cell_setting hexagonal
_symmetry_space_group_name_Hall '-P 6c 2c'
_symmetry_space_group_name_H-M 'P 63/m m c'
_atom_sites_solution_hydrogens geom
_atom_sites_solution_primary direct
_atom_sites_solution_secondary difmap
_audit_creation_method SHELXL-97
_cell_angle_alpha 90.00
_cell_angle_beta 90.00
_cell_angle_gamma 120.00
_cell_formula_units_Z 2
_cell_length_a 19.277(5)
_cell_length_b 19.277(5)
_cell_length_c 36.023(9)
_cell_measurement_temperature 228(2)
_cell_volume 11593(5)
_computing_cell_refinement 'APEX2 (Bruker, 2010); SAINT (Bruker, 2009)'
_computing_data_collection 'APEX2 (Bruker, 2010)'
_computing_data_reduction 'SAINT (Bruker, 2009);XPREP(Sheldrick,2008)'
_computing_publication_material 'APEX2 (Bruker, 2010)'
_computing_structure_refinement 'SHELXL-97 (Sheldrick, 2008)'
_computing_structure_solution 'SHELXS-97 (Sheldrick, 2008)'
_diffrn_ambient_temperature 228(2)
_diffrn_measured_fraction_theta_full 0.996
_diffrn_measured_fraction_theta_max 0.977
_diffrn_measurement_device_type 'BRUKER SMART APEXII CCD'
_diffrn_measurement_method 'omega scans'
_diffrn_radiation_monochromator graphite
_diffrn_radiation_source 'fine-focus sealed tube'
_diffrn_radiation_type CuK\a
_diffrn_radiation_wavelength 1.54178
_diffrn_reflns_av_R_equivalents 0.0837
_diffrn_reflns_av_sigmaI/netI 0.0593
_diffrn_reflns_limit_h_max 22
_diffrn_reflns_limit_h_min -22
_diffrn_reflns_limit_k_max 23
_diffrn_reflns_limit_k_min -19
_diffrn_reflns_limit_l_max 41
_diffrn_reflns_limit_l_min -35
_diffrn_reflns_number 31724
_diffrn_reflns_theta_full 66.60
_diffrn_reflns_theta_max 69.29
_diffrn_reflns_theta_min 2.45
_exptl_absorpt_coefficient_mu 2.135
_exptl_absorpt_correction_T_max 0.7401
_exptl_absorpt_correction_T_min 0.5574
_exptl_absorpt_correction_type multi-scan
_exptl_absorpt_process_details 'SADABS; (Sheldrick, 2003)'
_exptl_crystal_colour green
_exptl_crystal_density_diffrn 0.708
_exptl_crystal_description plate
_exptl_crystal_F_000 2484
_exptl_crystal_size_max 0.31
_exptl_crystal_size_mid 0.20
_exptl_crystal_size_min 0.15
_refine_diff_density_max 0.512
_refine_diff_density_min -0.430
_refine_diff_density_rms 0.049
_refine_ls_extinction_method none
_refine_ls_goodness_of_fit_ref 1.011
_refine_ls_hydrogen_treatment constr
_refine_ls_matrix_type full
_refine_ls_number_parameters 152
_refine_ls_number_reflns 3948
_refine_ls_number_restraints 51
_refine_ls_restrained_S_all 1.066
_refine_ls_R_factor_all 0.0650
_refine_ls_R_factor_gt 0.0471
_refine_ls_shift/su_max 0.001
_refine_ls_shift/su_mean 0.000
_refine_ls_structure_factor_coef Fsqd
_refine_ls_weighting_details 'calc w=1/[\s^2^(Fo^2^)+(0.0629P)^2^+0.0000P] where P=(Fo^2^+2Fc^2^)/3'
_refine_ls_weighting_scheme calc
_refine_ls_wR_factor_gt 0.1231
_refine_ls_wR_factor_ref 0.1297
_reflns_number_gt 2726
_reflns_number_total 3948
_reflns_threshold_expression >2sigma(I)
_cod_data_source_file ja406030p_si_005.cif
_cod_data_source_block tp-PMBB-1-lon-e-Me
_cod_original_cell_volume 11592(5)
_cod_database_code 4120833

loop_
_symmetry_equiv_pos_as_xyz
'x, y, z'
'-y, x-y, z'
'-x+y, -x, z'
'-x, -y, z+1/2'
'y, -x+y, z+1/2'
'x-y, x, z+1/2'
'y, x, -z'
'x-y, -y, -z'
'-x, -x+y, -z'
'-y, -x, -z+1/2'
'-x+y, y, -z+1/2'
'x, x-y, -z+1/2'
'-x, -y, -z'
'y, -x+y, -z'
'x-y, x, -z'
'x, y, -z-1/2'
'-y, x-y, -z-1/2'
'-x+y, -x, -z-1/2'
'-y, -x, z'
'-x+y, y, z'
'x, x-y, z'
'y, x, z-1/2'
'x-y, -y, z-1/2'
'-x, -x+y, z-1/2'

loop_
_atom_site_label
_atom_site_type_symbol
_atom_site_fract_x
_atom_site_fract_y
_atom_site_fract_z
_atom_site_U_iso_or_equiv
_atom_site_adp_type
_atom_site_occupancy
_atom_site_symmetry_multiplicity
_atom_site_calc_flag
_atom_site_refinement_flags
_atom_site_disorder_group
Cr1 Cr 0.72392(3) 0.27608(3) -0.2500 0.0508(3) Uani 1 4 d S .
Zn1 Zn 0.522973(14) 0.04595(3) -0.034436(13) 0.05344(19) Uani 1 2 d S .
O1 O 0.6667 0.3333 -0.2500 0.0485(15) Uani 1 12 d S .
O2 O 0.78492(14) 0.21508(14) -0.2500 0.0758(13) Uani 1 4 d S .
O11 O 0.48353(15) 0.11339(12) -0.00864(6) 0.0729(6) Uani 1 1 d . .
O12 O 0.44532(19) 0.03873(15) 0.04237(6) 0.0887(8) Uani 1 1 d . .
C11 C 0.4310(2) 0.1537(2) 0.04049(9) 0.0874(12) Uani 1 1 d D .
C12 C 0.4555(2) 0.09806(19) 0.02340(10) 0.0714(9) Uani 1 1 d . .
C14 C 0.4505(3) 0.22524(14) 0.02371(12) 0.0701(13) Uani 1 2 d SD .
H14 H 0.4771 0.2386 0.0007 0.084 Uiso 1 2 calc SR .
O21 O 0.65891(13) 0.20201(13) -0.21009(5) 0.0636(5) Uani 1 1 d . .
N21 N 0.54397(10) 0.0879(2) -0.08713(8) 0.0549(8) Uani 1 2 d S .
C21 C 0.4925(2) 0.1008(3) -0.10529(10) 0.0991(14) Uani 1 1 d . .
H21 H 0.4442 0.0885 -0.0934 0.119 Uiso 1 1 calc R .
C22 C 0.5052(2) 0.1314(3) -0.14073(10) 0.0992(14) Uani 1 1 d . .
H22 H 0.4674 0.1413 -0.1523 0.119 Uiso 1 1 calc R .
C23 C 0.59366(12) 0.1873(2) -0.19638(10) 0.0565(10) Uani 1 2 d S .
C24 C 0.57339(12) 0.1468(2) -0.15864(10) 0.0575(10) Uani 1 2 d S .
C13 C 0.3735(7) 0.1259(7) 0.0696(3) 0.106(4) Uani 0.50 1 d PDU 1
H13 H 0.3524 0.0730 0.0780 0.127 Uiso 0.50 1 calc PR 1
C15 C 0.3475(14) 0.1737(7) 0.0859(6) 0.137(10) Uani 0.50 2 d SPDU 1
C16 C 0.2977(13) 0.1488(7) 0.1213(6) 0.183(11) Uani 0.50 2 d SPDU 1
H16A H 0.2863 0.0957 0.1285 0.274 Uiso 0.25 1 calc PR 1
H16B H 0.2478 0.1483 0.1169 0.274 Uiso 0.25 1 calc PR 1
H16C H 0.3272 0.1866 0.1409 0.274 Uiso 0.25 1 calc PR 1
C13A C 0.4102(7) 0.1438(7) 0.0782(2) 0.096(4) Uani 0.50 1 d PDU 2
H13A H 0.4110 0.1027 0.0919 0.115 Uiso 0.50 1 calc PR 2
C15A C 0.3886(14) 0.1943(7) 0.0953(5) 0.117(7) Uani 0.50 2 d SPDU 2
C16A C 0.3546(14) 0.1773(7) 0.1340(5) 0.163(9) Uani 0.50 2 d SPDU 2
H16D H 0.3429 0.2187 0.1415 0.245 Uiso 0.25 1 calc PR 2
H16E H 0.3933 0.1766 0.1510 0.245 Uiso 0.25 1 calc PR 2
H16F H 0.3057 0.1257 0.1345 0.245 Uiso 0.25 1 calc PR 2
O13 O 0.6667 0.3333 -0.1389(2) 0.110(2) Uani 1 6 d S 2
C17 C 0.6829(7) 0.3171(7) -0.1084(6) 0.136(9) Uiso 0.33 2 d SP 2

loop_
_atom_site_aniso_label
_atom_site_aniso_U_11
_atom_site_aniso_U_22
_atom_site_aniso_U_33
_atom_site_aniso_U_23
_atom_site_aniso_U_13
_atom_site_aniso_U_12
Cr1 0.0651(4) 0.0651(4) 0.0240(4) 0.000 0.000 0.0339(5)
Zn1 0.0746(3) 0.0390(3) 0.0348(3) 0.00762(19) 0.00381(9) 0.01950(14)
O1 0.061(2) 0.061(2) 0.024(3) 0.000 0.000 0.0304(12)
O2 0.100(3) 0.100(3) 0.049(2) 0.000 0.000 0.066(3)
O11 0.1049(18) 0.0596(13) 0.0646(14) 0.0079(10) 0.0109(12) 0.0490(13)
O12 0.154(2) 0.0651(15) 0.0611(14) 0.0112(11) 0.0077(14) 0.0656(16)
C11 0.145(4) 0.071(2) 0.065(2) 0.0124(16) 0.024(2) 0.068(3)
C12 0.099(3) 0.0566(19) 0.064(2) -0.0018(14) -0.0019(17) 0.0427(19)
C14 0.100(4) 0.0627(19) 0.060(3) 0.0060(12) 0.012(2) 0.0502(19)
O21 0.0816(14) 0.0795(14) 0.0386(10) 0.0133(9) 0.0114(9) 0.0469(12)
N21 0.0734(18) 0.0491(18) 0.0341(16) 0.0122(13) 0.0061(6) 0.0246(9)
C21 0.097(3) 0.153(4) 0.065(2) 0.054(2) 0.028(2) 0.076(3)
C22 0.088(3) 0.162(4) 0.061(2) 0.052(2) 0.0203(18) 0.073(3)
C23 0.073(2) 0.058(2) 0.033(2) 0.0036(16) 0.0018(8) 0.0288(12)
C24 0.074(2) 0.057(2) 0.036(2) 0.0030(16) 0.0015(8) 0.0285(12)
C13 0.137(8) 0.089(7) 0.099(7) 0.015(5) 0.031(6) 0.062(6)
C15 0.179(19) 0.123(11) 0.129(16) 0.039(7) 0.077(14) 0.089(10)
C16 0.20(2) 0.187(15) 0.165(19) 0.048(8) 0.095(16) 0.100(10)
C13A 0.149(8) 0.081(6) 0.068(5) 0.015(4) 0.015(5) 0.064(6)
C15A 0.197(19) 0.106(8) 0.078(9) 0.028(6) 0.057(11) 0.098(10)
C16A 0.22(2) 0.153(11) 0.139(15) 0.039(7) 0.078(15) 0.110(10)
O13 0.109(4) 0.109(4) 0.111(6) 0.000 0.000 0.0546(18)

loop_
_atom_type_symbol
_atom_type_description
_atom_type_scat_dispersion_real
_atom_type_scat_dispersion_imag
_atom_type_scat_source
C C 0.0181 0.0091 'International Tables Vol C Tables 4.2.6.8 and 6.1.1.4'
H H 0.0000 0.0000 'International Tables Vol C Tables 4.2.6.8 and 6.1.1.4'
N N 0.0311 0.0180 'International Tables Vol C Tables 4.2.6.8 and 6.1.1.4'
O O 0.0492 0.0322 'International Tables Vol C Tables 4.2.6.8 and 6.1.1.4'
Cr Cr -0.1635 2.4439 'International Tables Vol C Tables 4.2.6.8 and 6.1.1.4'
Zn Zn -1.5491 0.6778 'International Tables Vol C Tables 4.2.6.8 and 6.1.1.4'

loop_
_geom_angle_atom_site_label_1
_geom_angle_atom_site_label_2
_geom_angle_atom_site_label_3
_geom_angle
_geom_angle_site_symmetry_1
_geom_angle_site_symmetry_3
O1 Cr1 O21 94.40(7) . .
O1 Cr1 O21 94.40(7) . 16
O21 Cr1 O21 93.64(13) . 16
O1 Cr1 O21 94.40(7) . 19_665
O21 Cr1 O21 85.68(13) . 19_665
O21 Cr1 O21 171.19(13) 16 19_665
O1 Cr1 O21 94.40(7) . 10_664
O21 Cr1 O21 171.19(13) . 10_664
O21 Cr1 O21 85.68(13) 16 10_664
O21 Cr1 O21 93.64(13) 19_665 10_664
O1 Cr1 O2 180.00(3) . .
O21 Cr1 O2 85.60(7) . .
O21 Cr1 O2 85.60(7) 16 .
O21 Cr1 O2 85.60(7) 19_665 .
O21 Cr1 O2 85.60(7) 10_664 .
N21 Zn1 O12 96.27(9) . 8
N21 Zn1 O12 96.27(9) . 13_655
O12 Zn1 O12 89.41(18) 8 13_655
N21 Zn1 O11 103.73(9) . .
O12 Zn1 O11 87.83(11) 8 .
O12 Zn1 O11 159.99(9) 13_655 .
N21 Zn1 O11 103.73(9) . 20_655
O12 Zn1 O11 159.99(9) 8 20_655
O12 Zn1 O11 87.83(11) 13_655 20_655
O11 Zn1 O11 88.02(14) . 20_655
N21 Zn1 Zn1 168.54(10) . 13_655
O12 Zn1 Zn1 75.73(7) 8 13_655
O12 Zn1 Zn1 75.73(7) 13_655 13_655
O11 Zn1 Zn1 84.39(6) . 13_655
O11 Zn1 Zn1 84.39(6) 20_655 13_655
Cr1 O1 Cr1 120.0 . 3_665
Cr1 O1 Cr1 120.0 . 2_655
Cr1 O1 Cr1 120.0 3_665 2_655
C12 O11 Zn1 121.9(2) . .
C12 O12 Zn1 132.9(2) . 13_655
C14 C11 C13A 118.5(5) . .
C14 C11 C13 118.1(6) . .
C14 C11 C12 120.7(3) . .
C13A C11 C12 118.1(5) . .
C13 C11 C12 119.9(6) . .
O11 C12 O12 124.8(3) . .
O11 C12 C11 117.6(3) . .
O12 C12 C11 117.6(3) . .
C11 C14 C11 120.2(4) 21 .
C11 C14 H14 119.9 21 .
C11 C14 H14 119.9 . .
C23 O21 Cr1 131.1(2) . .
C21 N21 C21 116.7(4) . 20_655
C21 N21 Zn1 121.63(19) . .
C21 N21 Zn1 121.63(19) 20_655 .
N21 C21 C22 123.6(4) . .
N21 C21 H21 118.2 . .
C22 C21 H21 118.2 . .
C24 C22 C21 118.8(4) . .
C24 C22 H22 120.6 . .
C21 C22 H22 120.6 . .
O21 C23 O21 127.4(4) 20_655 .
O21 C23 C24 116.28(18) 20_655 .
O21 C23 C24 116.29(18) . .
C22 C24 C22 118.4(4) . 20_655
C22 C24 C23 120.7(2) . .
C22 C24 C23 120.7(2) 20_655 .
C15 C13 C11 122.6(13) . .
C15 C13 H13 118.7 . .
C11 C13 H13 118.7 . .
C13 C15 C13 116.1(17) 21 .
C13 C15 C16 121.9(9) 21 .
C13 C15 C16 121.9(9) . .
C15 C16 H16A 109.5 . .
C15 C16 H16B 109.5 . .
H16A C16 H16B 109.5 . .
C15 C16 H16C 109.5 . .
H16A C16 H16C 109.5 . .
H16B C16 H16C 109.5 . .
C15A C13A C11 120.3(11) . .
C15A C13A H13A 119.9 . .
C11 C13A H13A 119.9 . .
C13A C15A C13A 117.7(15) . 21
C13A C15A C16A 120.8(7) . .
C13A C15A C16A 120.8(7) 21 .
C15A C16A H16D 109.5 . .
C15A C16A H16E 109.5 . .
H16D C16A H16E 109.5 . .
C15A C16A H16F 109.5 . .
H16D C16A H16F 109.5 . .
H16E C16A H16F 109.5 . .
C17 O13 C17 45.1(18) . 2_655
C17 O13 C17 45.1(18) . 3_665
C17 O13 C17 45.1(18) 2_655 3_665
C17 C17 C17 60.006(2) 3_665 2_655
C17 C17 O13 67.5(9) 3_665 .
C17 C17 O13 67.5(9) 2_655 .

loop_
_geom_bond_atom_site_label_1
_geom_bond_atom_site_label_2
_geom_bond_distance
_geom_bond_site_symmetry_2
Cr1 O1 1.9114(11) .
Cr1 O21 1.9716(19) .
Cr1 O21 1.9717(19) 16
Cr1 O21 1.9717(19) 19_665
Cr1 O21 1.9716(19) 10_664
Cr1 O2 2.037(5) .
Zn1 N21 2.024(3) .
Zn1 O12 2.029(2) 8
Zn1 O12 2.029(2) 13_655
Zn1 O11 2.030(2) .
Zn1 O11 2.030(2) 20_655
Zn1 Zn1 2.9171(10) 13_655
O1 Cr1 1.9114(11) 3_665
O1 Cr1 1.9114(11) 2_655
O11 C12 1.245(4) .
O12 C12 1.260(4) .
O12 Zn1 2.029(2) 13_655
C11 C14 1.375(4) .
C11 C13A 1.402(8) .
C11 C13 1.421(8) .
C11 C12 1.503(5) .
C14 C11 1.375(4) 21
C14 H14 0.9400 .
O21 C23 1.245(3) .
N21 C21 1.312(4) .
N21 C21 1.312(4) 20_655
C21 C22 1.375(4) .
C21 H21 0.9400 .
C22 C24 1.357(4) .
C22 H22 0.9400 .
C23 O21 1.245(3) 20_655
C23 C24 1.519(5) .
C24 C22 1.357(4) 20_655
C13 C15 1.382(9) .
C13 H13 0.9400 .
C15 C13 1.382(9) 21
C15 C16 1.521(16) .
C16 H16A 0.9700 .
C16 H16B 0.9700 .
C16 H16C 0.9700 .
C13A C15A 1.381(8) .
C13A H13A 0.9400 .
C15A C13A 1.381(8) 21
C15A C16A 1.505(16) .
C16A H16D 0.9700 .
C16A H16E 0.9700 .
C16A H16F 0.9700 .
O13 C17 1.23(2) .
O13 C17 1.23(2) 2_655
O13 C17 1.23(2) 3_665
C17 C17 0.94(4) 3_665
C17 C17 0.94(4) 2_655

loop_
_platon_squeeze_void_nr
_platon_squeeze_void_average_x
_platon_squeeze_void_average_y
_platon_squeeze_void_average_z
_platon_squeeze_void_volume
_platon_squeeze_void_count_electrons
_platon_squeeze_void_content
1 -0.021 -0.014 -0.001 7928 2103 ' '
